data_7202354
loop_
_publ_author_name
'Kato, Masaru'
'Fujihara, Takashi'
'Yano, Daisaku'
'Nagasawa, Akira'

_publ_section_title
;
 Anion influence on the coordination polymer structures of silver(I)
 complexes with 2-methylisothiazol-3(2H)-one
;
_journal_issue 10
_journal_name_full CrystEngComm
_journal_page_first 1460
_journal_paper_doi 10.1039/b810652p
_journal_volume 10
_journal_year 2008
_chemical_formula_moiety 'C4 H5 Ag2 N3 O7 S'
_chemical_formula_sum 'C4 H5 Ag2 N3 O7 S'
_chemical_formula_weight 454.91
_chemical_name_common 'bis(2-methylisothiazol-3(2H)-one)silver(i) nitrate'
_chemical_name_systematic
;
?
;
_space_group_IT_number 14
_symmetry_cell_setting monoclinic
_symmetry_space_group_name_Hall '-P 2yn'
_symmetry_space_group_name_H-M 'P 1 21/n 1'
_atom_sites_solution_hydrogens geom
_atom_sites_solution_primary direct
_atom_sites_solution_secondary difmap
_audit_creation_method SHELXL-97
_cell_angle_alpha 90.00
_cell_angle_beta 97.482(2)
_cell_angle_gamma 90.00
_cell_formula_units_Z 4
_cell_length_a 9.4051(8)
_cell_length_b 10.6733(10)
_cell_length_c 10.0219(9)
_cell_measurement_reflns_used 1736
_cell_measurement_temperature 173(2)
_cell_measurement_theta_max 26.80
_cell_measurement_theta_min 2.79
_cell_volume 997.47(15)
_computing_cell_refinement SMART-W2K/NT
_computing_data_collection 'SMART-W2K/NT (Bruker, 2003)'
_computing_data_reduction 'SAINT-W2K/NT (Bruker, 2003)'
_computing_molecular_graphics 'Ortep-3 for Windows (Farrugia, 1997)'
_computing_publication_material SHELXTL-NT
_computing_structure_refinement SHELXTL-NT
_computing_structure_solution 'SHELXTL-NT (Bruker, 2003)'
_diffrn_ambient_temperature 173(2)
_diffrn_detector_area_resol_mean 8.366
_diffrn_measured_fraction_theta_full 0.998
_diffrn_measured_fraction_theta_max 0.998
_diffrn_measurement_device_type 'Bruker SMART APEX CCD area-detector'
_diffrn_measurement_method '\p and \w'
_diffrn_radiation_monochromator graphite
_diffrn_radiation_source 'fine-focus sealed tube'
_diffrn_radiation_type MoK\a
_diffrn_radiation_wavelength 0.71073
_diffrn_reflns_av_R_equivalents 0.0379
_diffrn_reflns_av_sigmaI/netI 0.0438
_diffrn_reflns_limit_h_max 12
_diffrn_reflns_limit_h_min -12
_diffrn_reflns_limit_k_max 14
_diffrn_reflns_limit_k_min -13
_diffrn_reflns_limit_l_max 13
_diffrn_reflns_limit_l_min -10
_diffrn_reflns_number 7093
_diffrn_reflns_theta_full 27.88
_diffrn_reflns_theta_max 27.88
_diffrn_reflns_theta_min 2.79
_diffrn_standards_decay_% 0
_diffrn_standards_interval_time 150
_diffrn_standards_number 48
_exptl_absorpt_coefficient_mu 4.166
_exptl_absorpt_correction_T_max 0.7056
_exptl_absorpt_correction_T_min 0.6348
_exptl_absorpt_correction_type multi-scan
_exptl_absorpt_process_details '(SADABS; Sheldrick 1996)'
_exptl_crystal_colour colourless
_exptl_crystal_density_diffrn 3.029
_exptl_crystal_density_meas ?
_exptl_crystal_density_method .
_exptl_crystal_description needle
_exptl_crystal_F_000 864
_exptl_crystal_size_max 0.12
_exptl_crystal_size_mid 0.11
_exptl_crystal_size_min 0.09
_refine_diff_density_max 0.895
_refine_diff_density_min -0.615
_refine_diff_density_rms 0.163
_refine_ls_extinction_method none
_refine_ls_goodness_of_fit_ref 1.078
_refine_ls_hydrogen_treatment constr
_refine_ls_matrix_type full
_refine_ls_number_parameters 155
_refine_ls_number_reflns 2373
_refine_ls_number_restraints 0
_refine_ls_restrained_S_all 1.078
_refine_ls_R_factor_all 0.0499
_refine_ls_R_factor_gt 0.0392
_refine_ls_shift/su_max 0.000
_refine_ls_shift/su_mean 0.000
_refine_ls_structure_factor_coef Fsqd
_refine_ls_weighting_details 'calc w=1/[\s^2^(Fo^2^)+(0.0349P)^2^+0.2995P] where P=(Fo^2^+2Fc^2^)/3'
_refine_ls_weighting_scheme calc
_refine_ls_wR_factor_gt 0.0768
_refine_ls_wR_factor_ref 0.0803
_reflns_number_gt 2017
_reflns_number_total 2373
_reflns_threshold_expression >2\s(I)
_cod_data_source_file b810652p.txt
_cod_data_source_block kato_org5100
_cod_depositor_comments
;
The following automatic conversions were performed:
'_symmetry_cell_setting' value 'Monoclinic' changed to 'monoclinic'
according to '/home/saulius/struct/CIF-dictionaries/cif_core.dic'
dictionary named 'cif_core.dic' version 2.4.1 from 2010-06-29.

Automatic conversion script
Id: cif_fix_enum 1527 2010-12-29 10:47:43Z saulius 
;
_cod_original_sg_symbol_H-M P2(1)/n
_cod_database_code 7202354

loop_
_symmetry_equiv_pos_as_xyz
'x, y, z'
'-x+1/2, y+1/2, -z+1/2'
'-x, -y, -z'
'x-1/2, -y-1/2, z-1/2'

loop_
_atom_site_label
_atom_site_type_symbol
_atom_site_fract_x
_atom_site_fract_y
_atom_site_fract_z
_atom_site_U_iso_or_equiv
_atom_site_adp_type
_atom_site_occupancy
_atom_site_symmetry_multiplicity
_atom_site_calc_flag
_atom_site_refinement_flags
_atom_site_disorder_assembly
_atom_site_disorder_group
Ag1 Ag 0.36592(4) -0.09299(4) 0.43611(4) 0.02657(13) Uani 1 1 d . . .
Ag2 Ag 0.24242(4) 0.21992(4) 0.57801(4) 0.02620(13) Uani 1 1 d . . .
C1 C 0.4010(5) 0.1747(5) 0.2933(5) 0.0187(10) Uani 1 1 d . . .
C2 C 0.3750(5) 0.1108(5) 0.1651(5) 0.0211(10) Uani 1 1 d . . .
H2 H 0.3558 0.0236 0.1564 0.025 Uiso 1 1 calc R . .
C3 C 0.3807(5) 0.1869(5) 0.0605(5) 0.0228(11) Uani 1 1 d . . .
H3 H 0.3654 0.1606 -0.0307 0.027 Uiso 1 1 calc R . .
C4 C 0.4644(6) 0.3866(4) 0.3812(5) 0.0234(11) Uani 1 1 d . . .
H4A H 0.3906 0.3885 0.4417 0.035 Uiso 1 1 calc R . .
H4B H 0.4738 0.4701 0.3425 0.035 Uiso 1 1 calc R . .
H4C H 0.5563 0.3617 0.4318 0.035 Uiso 1 1 calc R . .
N1 N 0.4239(4) 0.2972(4) 0.2739(4) 0.0194(9) Uani 1 1 d . . .
N2 N 0.4328(4) -0.2760(4) 0.2059(4) 0.0204(9) Uani 1 1 d . . .
N3 N 0.2819(4) -0.0664(4) 0.7349(4) 0.0227(9) Uani 1 1 d . . .
O1 O 0.4005(4) 0.1276(3) 0.4093(3) 0.0207(7) Uani 1 1 d . . .
O2 O 0.4707(4) -0.2596(4) 0.3305(3) 0.0298(9) Uani 1 1 d . . .
O3 O 0.4600(4) -0.3758(3) 0.1529(4) 0.0304(9) Uani 1 1 d . . .
O4 O 0.3665(4) -0.1915(3) 0.1368(4) 0.0269(8) Uani 1 1 d . . .
O5 O 0.3007(5) 0.0061(4) 0.6395(4) 0.0393(10) Uani 1 1 d . . .
O6 O 0.2631(4) -0.0271(4) 0.8454(4) 0.0354(9) Uani 1 1 d . . .
O7 O 0.2837(4) -0.1818(3) 0.7111(4) 0.0268(8) Uani 1 1 d . . .
S1 S 0.41946(14) 0.33968(12) 0.11106(12) 0.0225(3) Uani 1 1 d . . .

loop_
_atom_site_aniso_label
_atom_site_aniso_U_11
_atom_site_aniso_U_22
_atom_site_aniso_U_33
_atom_site_aniso_U_23
_atom_site_aniso_U_13
_atom_site_aniso_U_12
Ag1 0.0317(2) 0.0219(2) 0.0246(2) 0.00022(16) -0.00198(17) -0.00232(16)
Ag2 0.0341(2) 0.0257(2) 0.0189(2) -0.00333(15) 0.00397(17) 0.00685(17)
C1 0.016(2) 0.019(2) 0.020(2) 0.0012(19) -0.0007(19) 0.0022(19)
C2 0.021(3) 0.022(3) 0.020(2) -0.0002(19) 0.003(2) 0.003(2)
C3 0.028(3) 0.025(3) 0.015(2) -0.005(2) 0.001(2) 0.000(2)
C4 0.030(3) 0.017(3) 0.022(3) -0.0020(19) 0.000(2) -0.006(2)
N1 0.022(2) 0.021(2) 0.016(2) 0.0013(16) 0.0033(16) 0.0013(17)
N2 0.020(2) 0.023(2) 0.019(2) -0.0035(17) 0.0056(17) -0.0013(17)
N3 0.022(2) 0.024(2) 0.021(2) 0.0058(17) 0.0029(18) 0.0006(17)
O1 0.0268(18) 0.0180(18) 0.0179(17) 0.0049(13) 0.0054(14) -0.0027(14)
O2 0.036(2) 0.039(2) 0.0142(18) -0.0061(15) 0.0017(16) 0.0016(17)
O3 0.050(2) 0.019(2) 0.0212(19) -0.0031(15) 0.0031(17) 0.0049(17)
O4 0.031(2) 0.0177(19) 0.032(2) 0.0046(15) 0.0023(17) 0.0011(15)
O5 0.058(3) 0.026(2) 0.038(2) 0.0170(17) 0.022(2) 0.0116(19)
O6 0.036(2) 0.047(3) 0.025(2) -0.0144(18) 0.0094(17) -0.0031(19)
O7 0.032(2) 0.0191(19) 0.029(2) -0.0016(15) 0.0032(16) 0.0003(15)
S1 0.0327(7) 0.0195(7) 0.0157(6) 0.0030(5) 0.0049(5) -0.0003(5)

loop_
_atom_type_symbol
_atom_type_description
_atom_type_scat_dispersion_real
_atom_type_scat_dispersion_imag
_atom_type_scat_source
C C 0.0033 0.0016 'International Tables Vol C Tables 4.2.6.8 and 6.1.1.4'
H H 0.0000 0.0000 'International Tables Vol C Tables 4.2.6.8 and 6.1.1.4'
N N 0.0061 0.0033 'International Tables Vol C Tables 4.2.6.8 and 6.1.1.4'
O O 0.0106 0.0060 'International Tables Vol C Tables 4.2.6.8 and 6.1.1.4'
S S 0.1246 0.1234 'International Tables Vol C Tables 4.2.6.8 and 6.1.1.4'
Ag Ag -0.8971 1.1015 'International Tables Vol C Tables 4.2.6.8 and 6.1.1.4'

loop_
_geom_angle_atom_site_label_1
_geom_angle_atom_site_label_2
_geom_angle_atom_site_label_3
_geom_angle
_geom_angle_site_symmetry_1
_geom_angle_site_symmetry_3
_geom_angle_publ_flag
O2 Ag1 O1 128.42(12) . . ?
O2 Ag1 O5 150.26(12) . . ?
O1 Ag1 O5 73.81(12) . . ?
O2 Ag1 O1 77.60(12) . 3_656 ?
O1 Ag1 O1 95.27(10) . 3_656 ?
O5 Ag1 O1 81.11(13) . 3_656 ?
O2 Ag1 S1 100.45(10) . 2_545 ?
O1 Ag1 S1 112.33(9) . 2_545 ?
O5 Ag1 S1 84.91(11) . 2_545 ?
O1 Ag1 S1 144.07(8) 3_656 2_545 ?
O2 Ag1 Ag1 106.43(9) . 3_656 ?
O1 Ag1 Ag1 49.52(8) . 3_656 ?
O5 Ag1 Ag1 71.42(11) . 3_656 ?
O1 Ag1 Ag1 45.75(7) 3_656 3_656 ?
S1 Ag1 Ag1 153.10(3) 2_545 3_656 ?
O7 Ag2 O5 103.58(13) 2_556 . ?
O7 Ag2 O4 121.74(12) 2_556 2 ?
O5 Ag2 O4 130.21(13) . 2 ?
O7 Ag2 O1 151.05(11) 2_556 . ?
O5 Ag2 O1 71.05(12) . . ?
O4 Ag2 O1 77.45(11) 2 . ?
O1 C1 N1 122.6(4) . . ?
O1 C1 C2 127.4(5) . . ?
N1 C1 C2 110.0(4) . . ?
C3 C2 C1 113.1(5) . . ?
C3 C2 H2 123.5 . . ?
C1 C2 H2 123.5 . . ?
C2 C3 S1 111.9(4) . . ?
C2 C3 H3 124.1 . . ?
S1 C3 H3 124.1 . . ?
N1 C4 H4A 109.5 . . ?
N1 C4 H4B 109.5 . . ?
H4A C4 H4B 109.5 . . ?
N1 C4 H4C 109.5 . . ?
H4A C4 H4C 109.5 . . ?
H4B C4 H4C 109.5 . . ?
C1 N1 C4 124.4(4) . . ?
C1 N1 S1 114.6(3) . . ?
C4 N1 S1 120.7(3) . . ?
O3 N2 O4 120.0(4) . . ?
O3 N2 O2 119.8(4) . . ?
O4 N2 O2 120.2(4) . . ?
O6 N3 O7 121.2(4) . . ?
O6 N3 O5 121.9(5) . . ?
O7 N3 O5 116.9(4) . . ?
C1 O1 Ag1 120.6(3) . . ?
C1 O1 Ag1 120.7(3) . 3_656 ?
Ag1 O1 Ag1 84.73(10) . 3_656 ?
C1 O1 Ag2 121.3(3) . . ?
Ag1 O1 Ag2 101.70(12) . . ?
Ag1 O1 Ag2 100.43(11) 3_656 . ?
N2 O2 Ag1 117.9(3) . . ?
N2 O4 Ag2 109.2(3) . 2_545 ?
N3 O5 Ag2 136.6(3) . . ?
N3 O5 Ag1 116.2(3) . . ?
Ag2 O5 Ag1 105.67(14) . . ?
N3 O7 Ag2 104.8(3) . 2_546 ?
N1 S1 C3 90.4(2) . . ?
N1 S1 Ag1 97.86(14) . 2 ?
C3 S1 Ag1 91.85(18) . 2 ?

loop_
_geom_bond_atom_site_label_1
_geom_bond_atom_site_label_2
_geom_bond_distance
_geom_bond_site_symmetry_2
_geom_bond_publ_flag
Ag1 O2 2.351(4) . ?
Ag1 O1 2.396(3) . ?
Ag1 O5 2.444(4) . ?
Ag1 O1 2.545(3) 3_656 ?
Ag1 S1 2.7592(14) 2_545 ?
Ag1 Ag1 3.3316(8) 3_656 ?
Ag2 O7 2.401(4) 2_556 ?
Ag2 O5 2.409(4) . ?
Ag2 O4 2.450(4) 2 ?
Ag2 O1 2.588(3) . ?
C1 O1 1.267(6) . ?
C1 N1 1.343(6) . ?
C1 C2 1.446(7) . ?
C2 C3 1.333(7) . ?
C2 H2 0.9500 . ?
C3 S1 1.732(5) . ?
C3 H3 0.9500 . ?
C4 N1 1.452(6) . ?
C4 H4A 0.9800 . ?
C4 H4B 0.9800 . ?
C4 H4C 0.9800 . ?
N1 S1 1.689(4) . ?
N2 O3 1.232(5) . ?
N2 O4 1.253(5) . ?
N2 O2 1.265(5) . ?
N3 O6 1.219(5) . ?
N3 O7 1.255(5) . ?
N3 O5 1.260(5) . ?
O1 Ag1 2.545(3) 3_656 ?
O4 Ag2 2.450(4) 2_545 ?
O7 Ag2 2.401(4) 2_546 ?
S1 Ag1 2.7593(14) 2 ?

loop_
_geom_torsion_atom_site_label_1
_geom_torsion_atom_site_label_2
_geom_torsion_atom_site_label_3
_geom_torsion_atom_site_label_4
_geom_torsion
_geom_torsion_site_symmetry_1
_geom_torsion_site_symmetry_2
_geom_torsion_site_symmetry_3
_geom_torsion_site_symmetry_4
_geom_torsion_publ_flag
O1 C1 C2 C3 179.0(5) . . . . ?
N1 C1 C2 C3 0.4(6) . . . . ?
C1 C2 C3 S1 0.5(6) . . . . ?
O1 C1 N1 C4 6.4(7) . . . . ?
C2 C1 N1 C4 -174.9(4) . . . . ?
O1 C1 N1 S1 -179.9(4) . . . . ?
C2 C1 N1 S1 -1.2(5) . . . . ?
N1 C1 O1 Ag1 -178.1(3) . . . . ?
C2 C1 O1 Ag1 3.5(6) . . . . ?
N1 C1 O1 Ag1 -75.0(5) . . . 3_656 ?
C2 C1 O1 Ag1 106.6(5) . . . 3_656 ?
N1 C1 O1 Ag2 52.4(6) . . . . ?
C2 C1 O1 Ag2 -126.0(4) . . . . ?
O2 Ag1 O1 C1 44.4(4) . . . . ?
O5 Ag1 O1 C1 -158.1(4) . . . . ?
O1 Ag1 O1 C1 122.8(4) 3_656 . . . ?
S1 Ag1 O1 C1 -80.8(3) 2_545 . . . ?
Ag1 Ag1 O1 C1 122.8(4) 3_656 . . . ?
O2 Ag1 O1 Ag1 -78.34(15) . . . 3_656 ?
O5 Ag1 O1 Ag1 79.14(13) . . . 3_656 ?
O1 Ag1 O1 Ag1 0.0 3_656 . . 3_656 ?
S1 Ag1 O1 Ag1 156.49(5) 2_545 . . 3_656 ?
O2 Ag1 O1 Ag2 -177.93(11) . . . . ?
O5 Ag1 O1 Ag2 -20.45(13) . . . . ?
O1 Ag1 O1 Ag2 -99.59(12) 3_656 . . . ?
S1 Ag1 O1 Ag2 56.89(11) 2_545 . . . ?
Ag1 Ag1 O1 Ag2 -99.59(12) 3_656 . . . ?
O7 Ag2 O1 C1 -117.8(4) 2_556 . . . ?
O5 Ag2 O1 C1 158.4(4) . . . . ?
O4 Ag2 O1 C1 17.5(3) 2 . . . ?
O7 Ag2 O1 Ag1 104.9(2) 2_556 . . . ?
O5 Ag2 O1 Ag1 21.10(14) . . . . ?
O4 Ag2 O1 Ag1 -119.76(13) 2 . . . ?
O7 Ag2 O1 Ag1 18.2(3) 2_556 . . 3_656 ?
O5 Ag2 O1 Ag1 -65.62(14) . . . 3_656 ?
O4 Ag2 O1 Ag1 153.52(13) 2 . . 3_656 ?
O3 N2 O2 Ag1 -164.4(3) . . . . ?
O4 N2 O2 Ag1 15.0(5) . . . . ?
O1 Ag1 O2 N2 -69.7(4) . . . . ?
O5 Ag1 O2 N2 158.2(3) . . . . ?
O1 Ag1 O2 N2 -156.5(3) 3_656 . . . ?
S1 Ag1 O2 N2 60.1(3) 2_545 . . . ?
Ag1 Ag1 O2 N2 -120.6(3) 3_656 . . . ?
O3 N2 O4 Ag2 14.8(5) . . . 2_545 ?
O2 N2 O4 Ag2 -164.6(3) . . . 2_545 ?
O6 N3 O5 Ag2 -23.8(8) . . . . ?
O7 N3 O5 Ag2 156.3(4) . . . . ?
O6 N3 O5 Ag1 172.6(4) . . . . ?
O7 N3 O5 Ag1 -7.3(6) . . . . ?
O7 Ag2 O5 N3 23.9(5) 2_556 . . . ?
O4 Ag2 O5 N3 -132.0(5) 2 . . . ?
O1 Ag2 O5 N3 174.3(6) . . . . ?
O7 Ag2 O5 Ag1 -171.37(14) 2_556 . . . ?
O4 Ag2 O5 Ag1 32.7(2) 2 . . . ?
O1 Ag2 O5 Ag1 -21.04(13) . . . . ?
O2 Ag1 O5 N3 -26.4(6) . . . . ?
O1 Ag1 O5 N3 -169.2(4) . . . . ?
O1 Ag1 O5 N3 -71.0(4) 3_656 . . . ?
S1 Ag1 O5 N3 75.8(4) 2_545 . . . ?
Ag1 Ag1 O5 N3 -117.2(4) 3_656 . . . ?
O2 Ag1 O5 Ag2 165.2(2) . . . . ?
O1 Ag1 O5 Ag2 22.45(14) . . . . ?
O1 Ag1 O5 Ag2 120.62(17) 3_656 . . . ?
S1 Ag1 O5 Ag2 -92.58(15) 2_545 . . . ?
Ag1 Ag1 O5 Ag2 74.45(14) 3_656 . . . ?
O6 N3 O7 Ag2 -3.0(5) . . . 2_546 ?
O5 N3 O7 Ag2 176.9(4) . . . 2_546 ?
C1 N1 S1 C3 1.3(4) . . . . ?
C4 N1 S1 C3 175.3(4) . . . . ?
C1 N1 S1 Ag1 93.2(3) . . . 2 ?
C4 N1 S1 Ag1 -92.8(4) . . . 2 ?
C2 C3 S1 N1 -1.0(4) . . . . ?
C2 C3 S1 Ag1 -98.9(4) . . . 2 ?
